data_7703433
loop_
_publ_author_name
'Naik, Surabhi'
'Scottwell, Syn\/ove \/O'
'Li, Hsiu L.'
'Leong, Chanel F.'
'D'Alessandro, Deanna M'
'Field, Leslie D.'

_publ_section_title
;
 Dinuclear acetylide-bridged ruthenium(ii) complexes with rigid
 non-aromatic spacers.
;
_journal_issue 8
_journal_name_full 'Dalton transactions (Cambridge, England : 2003)'
_journal_page_first 2687
_journal_page_last 2695
_journal_paper_doi 10.1039/c9dt04856a
_journal_volume 49
_journal_year 2020
_chemical_formula_moiety 'C30 H54 P4 Ru'
_chemical_formula_sum 'C30 H54 P4 Ru'
_chemical_formula_weight 639.68
_space_group_crystal_system triclinic
_space_group_IT_number 2
_space_group_name_Hall '-P 1'
_space_group_name_H-M_alt 'P -1'
_atom_sites_solution_hydrogens geom
_audit_creation_date 2017-06-21
_audit_creation_method
;
Olex2 1.2
(compiled 2017.03.28 svn.r3405 for OlexSys, GUI svn.r5337)
;
_audit_update_record
;
2019-10-29 deposited with the CCDC.	2020-02-03 downloaded from the CCDC.
;
_cell_angle_alpha 89.006(15)
_cell_angle_beta 89.266(19)
_cell_angle_gamma 79.674(15)
_cell_formula_units_Z 2
_cell_length_a 9.471(3)
_cell_length_b 9.9463(13)
_cell_length_c 18.892(4)
_cell_measurement_reflns_used 9438
_cell_measurement_temperature 150(2)
_cell_measurement_theta_max 26.42
_cell_measurement_theta_min 2.33
_cell_volume 1750.5(7)
_computing_molecular_graphics 'Olex2 (Dolomanov et al., 2009)'
_computing_publication_material 'Olex2 (Dolomanov et al., 2009)'
_computing_structure_refinement 'ShelXL (Sheldrick, 2015)'
_computing_structure_solution 'SHELXT 2014/5 (Sheldrick, 2014)'
_diffrn_ambient_temperature 150
_diffrn_measured_fraction_theta_full 1.000
_diffrn_measured_fraction_theta_max 0.990
_diffrn_measurement_device_type 'Bruker APEX-II CCD'
_diffrn_radiation_type MoK\a
_diffrn_radiation_wavelength 0.71073
_diffrn_reflns_av_R_equivalents 0.0710
_diffrn_reflns_av_unetI/netI 0.0253
_diffrn_reflns_Laue_measured_fraction_full 1.000
_diffrn_reflns_Laue_measured_fraction_max 0.990
_diffrn_reflns_limit_h_max 11
_diffrn_reflns_limit_h_min -11
_diffrn_reflns_limit_k_max 12
_diffrn_reflns_limit_k_min -12
_diffrn_reflns_limit_l_max 23
_diffrn_reflns_limit_l_min -23
_diffrn_reflns_number 125061
_diffrn_reflns_point_group_measured_fraction_full 1.000
_diffrn_reflns_point_group_measured_fraction_max 0.990
_diffrn_reflns_theta_full 25.242
_diffrn_reflns_theta_max 26.551
_diffrn_reflns_theta_min 1.078
_exptl_absorpt_coefficient_mu 0.648
_exptl_absorpt_correction_type none
_exptl_crystal_colour colourless
_exptl_crystal_density_diffrn 1.214
_exptl_crystal_description Plate
_exptl_crystal_F_000 676
_exptl_crystal_size_max 0.17
_exptl_crystal_size_mid 0.16
_exptl_crystal_size_min 0.05
_refine_diff_density_max 1.092
_refine_diff_density_min -0.692
_refine_diff_density_rms 0.090
_refine_ls_extinction_method none
_refine_ls_goodness_of_fit_ref 1.181
_refine_ls_hydrogen_treatment constr
_refine_ls_matrix_type full
_refine_ls_number_parameters 327
_refine_ls_number_reflns 7217
_refine_ls_number_restraints 0
_refine_ls_restrained_S_all 1.181
_refine_ls_R_factor_all 0.0733
_refine_ls_R_factor_gt 0.0550
_refine_ls_shift/su_max 0.000
_refine_ls_shift/su_mean 0.000
_refine_ls_structure_factor_coef Fsqd
_refine_ls_weighting_details 'w=1/[\s^2^(Fo^2^)+(0.0476P)^2^+4.6124P] where P=(Fo^2^+2Fc^2^)/3'
_refine_ls_weighting_scheme calc
_refine_ls_wR_factor_gt 0.1333
_refine_ls_wR_factor_ref 0.1504
_reflns_Friedel_coverage 0.000
_reflns_number_gt 5832
_reflns_number_total 7217
_reflns_threshold_expression 'I > 2\s(I)'
_cod_data_source_file c9dt04856a2.cif
_cod_data_source_block '[trans-Ru(dmpe)2(CCtBu)(CC-C8H12-CCH)]_(2a)'
_cod_depositor_comments 'Adding full bibliography for 7703433--7703434.cif.'
_cod_original_cell_volume 1750.4(6)
_cod_database_code 7703433
_shelx_shelxl_version_number 2016/6
_shelx_space_group_comment
;
The symmetry employed for this shelxl refinement is uniquely defined
by the following loop, which should always be used as a source of
symmetry information in preference to the above space-group names.
They are only intended as comments.
;
_shelx_estimated_absorpt_t_max 0.968
_shelx_estimated_absorpt_t_min 0.898
_olex2_refinement_description
;
1. Fixed Uiso
 At 1.2 times of:
  All C(H) groups, All C(H,H) groups
 At 1.5 times of:
  All C(H,H,H) groups
2.a Secondary CH2 refined with riding coordinates:
 C10(H10A,H10B), C11(H11A,H11B), C15(H15A,H15B), C16(H16A,H16B), C17(H17A,
 H17B), C18(H18A,H18B), C20(H20A,H20B), C21(H21A,H21B), C26(H26A,H26B),
 C28(H28A,H28B)
2.b Idealised Me refined as rotating group:
 C4(H4A,H4B,H4C), C5(H5A,H5B,H5C), C6(H6A,H6B,H6C), C19(H19A,H19B,H19C),
 C22(H22A,H22B,H22C), C23(H23A,H23B,H23C), C24(H24A,H24B,H24C), C25(H25A,H25B,
 H25C), C29(H29A,H29B,H29C), C30(H30A,H30B,H30C), C31(H31A,H31B,H31C)
2.c :
 C14(H14)
;
_olex2_submission_special_instructions 'No special instructions were received'

loop_
_space_group_symop_operation_xyz
'x, y, z'
'-x, -y, -z'

loop_
_atom_site_label
_atom_site_type_symbol
_atom_site_fract_x
_atom_site_fract_y
_atom_site_fract_z
_atom_site_U_iso_or_equiv
_atom_site_adp_type
_atom_site_occupancy
_atom_site_site_symmetry_order
_atom_site_calc_flag
_atom_site_refinement_flags_posn
Ru1 Ru 0.38965(4) 0.38061(3) 0.22286(2) 0.03627(12) Uani 1 1 d .
P1 P 0.51463(14) 0.30460(16) 0.32372(7) 0.0545(3) Uani 1 1 d .
P2 P 0.27390(15) 0.19853(13) 0.24408(7) 0.0495(3) Uani 1 1 d .
P3 P 0.26557(14) 0.45432(14) 0.12142(7) 0.0502(3) Uani 1 1 d .
P4 P 0.50458(14) 0.56250(13) 0.20125(8) 0.0494(3) Uani 1 1 d .
C1 C 0.5456(5) 0.2500(4) 0.1659(2) 0.0397(9) Uani 1 1 d .
C2 C 0.6356(5) 0.1703(5) 0.1361(3) 0.0484(11) Uani 1 1 d .
C3 C 0.7484(6) 0.0701(6) 0.1013(3) 0.0619(14) Uani 1 1 d .
C4 C 0.6994(10) 0.0252(12) 0.0330(6) 0.165(6) Uani 1 1 d .
H4A H 0.632466 -0.035346 0.041768 0.248 Uiso 1 1 calc GR
H4B H 0.780386 -0.021759 0.006828 0.248 Uiso 1 1 calc GR
H4C H 0.653495 0.103401 0.006238 0.248 Uiso 1 1 calc GR
C5 C 0.8017(16) -0.0423(12) 0.1494(7) 0.236(10) Uani 1 1 d .
H5A H 0.739615 -0.108658 0.148315 0.354 Uiso 1 1 calc GR
H5B H 0.804057 -0.008538 0.196535 0.354 Uiso 1 1 calc GR
H5C H 0.896838 -0.084224 0.134994 0.354 Uiso 1 1 calc GR
C6 C 0.8768(9) 0.1374(12) 0.0817(6) 0.148(5) Uani 1 1 d .
H6A H 0.942796 0.076700 0.052740 0.221 Uiso 1 1 calc GR
H6B H 0.923988 0.156627 0.124025 0.221 Uiso 1 1 calc GR
H6C H 0.844216 0.221043 0.055959 0.221 Uiso 1 1 calc GR
C7 C 0.2377(5) 0.5066(4) 0.2825(2) 0.0396(9) Uani 1 1 d .
C8 C 0.1508(5) 0.5801(5) 0.3182(3) 0.0458(11) Uani 1 1 d .
C9 C 0.0483(5) 0.6748(5) 0.3616(2) 0.0439(10) Uani 1 1 d .
C10 C 0.0844(8) 0.6610(7) 0.4407(3) 0.087(2) Uani 1 1 d .
H10A H 0.079454 0.569035 0.457091 0.105 Uiso 1 1 calc R
H10B H 0.181770 0.676008 0.447415 0.105 Uiso 1 1 calc R
C11 C -0.0194(8) 0.7640(7) 0.4846(3) 0.081(2) Uani 1 1 d .
H11A H -0.065942 0.715651 0.520449 0.098 Uiso 1 1 calc R
H11B H 0.033635 0.824549 0.508429 0.098 Uiso 1 1 calc R
C12 C -0.1314(5) 0.8470(5) 0.4379(2) 0.0464(11) Uani 1 1 d .
C13 C -0.2340(6) 0.9457(6) 0.4788(3) 0.0559(13) Uani 1 1 d .
C14 C -0.3136(6) 1.0284(6) 0.5103(3) 0.0663(16) Uani 1 1 d .
H14 H -0.376519 1.093763 0.535219 0.080 Uiso 1 1 calc R
C15 C -0.2088(7) 0.7498(9) 0.4006(5) 0.117(4) Uani 1 1 d .
H15A H -0.282110 0.800947 0.370278 0.140 Uiso 1 1 calc R
H15B H -0.255628 0.698987 0.435166 0.140 Uiso 1 1 calc R
C16 C -0.1017(7) 0.6492(9) 0.3554(5) 0.121(4) Uani 1 1 d .
H16A H -0.104977 0.556249 0.370688 0.145 Uiso 1 1 calc R
H16B H -0.130163 0.658780 0.306133 0.145 Uiso 1 1 calc R
C17 C -0.0555(8) 0.9221(6) 0.3832(4) 0.089(2) Uani 1 1 d .
H17A H -0.005075 0.985225 0.406666 0.107 Uiso 1 1 calc R
H17B H -0.125446 0.974485 0.351690 0.107 Uiso 1 1 calc R
C18 C 0.0519(8) 0.8200(6) 0.3402(4) 0.087(2) Uani 1 1 d .
H18A H 0.029612 0.832677 0.290250 0.104 Uiso 1 1 calc R
H18B H 0.147948 0.838485 0.346886 0.104 Uiso 1 1 calc R
C19 C 0.7085(6) 0.2735(7) 0.3252(4) 0.0764(18) Uani 1 1 d .
H19A H 0.741634 0.359048 0.327138 0.115 Uiso 1 1 calc GR
H19B H 0.745439 0.226306 0.283078 0.115 Uiso 1 1 calc GR
H19C H 0.741325 0.218565 0.366013 0.115 Uiso 1 1 calc GR
C20 C 0.4788(10) 0.1285(11) 0.3405(7) 0.160(6) Uani 1 1 d .
H20A H 0.554620 0.065108 0.317530 0.192 Uiso 1 1 calc R
H20B H 0.486889 0.110106 0.391026 0.192 Uiso 1 1 calc R
C21 C 0.3557(13) 0.1001(8) 0.3202(4) 0.118(3) Uani 1 1 d .
H21A H 0.288709 0.114871 0.359743 0.142 Uiso 1 1 calc R
H21B H 0.369779 0.003843 0.308903 0.142 Uiso 1 1 calc R
C22 C 0.0852(8) 0.2298(8) 0.2708(5) 0.110(3) Uani 1 1 d .
H22A H 0.028043 0.274904 0.232815 0.165 Uiso 1 1 calc GR
H22B H 0.072584 0.286612 0.311795 0.165 Uiso 1 1 calc GR
H22C H 0.055766 0.144340 0.281902 0.165 Uiso 1 1 calc GR
C23 C 0.2780(7) 0.0668(6) 0.1785(4) 0.0745(18) Uani 1 1 d .
H23A H 0.240089 -0.008472 0.198968 0.112 Uiso 1 1 calc GR
H23B H 0.375171 0.035733 0.163128 0.112 Uiso 1 1 calc GR
H23C H 0.220803 0.103453 0.138696 0.112 Uiso 1 1 calc GR
C24 C 0.4731(12) 0.3924(14) 0.4062(4) 0.198(8) Uani 1 1 d .
H24A H 0.528854 0.342643 0.443413 0.297 Uiso 1 1 calc GR
H24B H 0.372815 0.398658 0.416990 0.297 Uiso 1 1 calc GR
H24C H 0.495500 0.482610 0.402114 0.297 Uiso 1 1 calc GR
C25 C 0.2751(10) 0.3471(10) 0.0439(4) 0.115(3) Uani 1 1 d .
H25A H 0.214554 0.280197 0.051096 0.173 Uiso 1 1 calc GR
H25B H 0.372342 0.301738 0.036467 0.173 Uiso 1 1 calc GR
H25C H 0.243343 0.402782 0.003099 0.173 Uiso 1 1 calc GR
C26 C 0.3395(16) 0.5944(13) 0.0854(7) 0.215(8) Uani 1 1 d .
H26A H 0.400218 0.560166 0.045529 0.258 Uiso 1 1 calc R
H26B H 0.260515 0.660396 0.066505 0.258 Uiso 1 1 calc R
C28 C 0.4161(10) 0.6623(8) 0.1265(5) 0.111(3) Uani 1 1 d .
H28A H 0.352874 0.742005 0.144837 0.133 Uiso 1 1 calc R
H28B H 0.488743 0.694479 0.097411 0.133 Uiso 1 1 calc R
C29 C 0.5036(8) 0.6911(7) 0.2692(5) 0.097(3) Uani 1 1 d .
H29A H 0.561066 0.651661 0.308350 0.146 Uiso 1 1 calc GR
H29B H 0.406841 0.722480 0.285207 0.146 Uiso 1 1 calc GR
H29C H 0.542212 0.766785 0.249721 0.146 Uiso 1 1 calc GR
C30 C 0.6925(7) 0.5327(7) 0.1737(4) 0.082(2) Uani 1 1 d .
H30A H 0.719786 0.618151 0.160374 0.123 Uiso 1 1 calc GR
H30B H 0.705612 0.472645 0.133980 0.123 Uiso 1 1 calc GR
H30C H 0.751072 0.491704 0.212154 0.123 Uiso 1 1 calc GR
C31 C 0.0739(8) 0.5208(12) 0.1256(4) 0.142(5) Uani 1 1 d .
H31A H 0.041591 0.556803 0.080019 0.214 Uiso 1 1 calc GR
H31B H 0.055351 0.592135 0.159898 0.214 Uiso 1 1 calc GR
H31C H 0.023702 0.448557 0.139223 0.214 Uiso 1 1 calc GR

loop_
_atom_site_aniso_label
_atom_site_aniso_U_11
_atom_site_aniso_U_22
_atom_site_aniso_U_33
_atom_site_aniso_U_23
_atom_site_aniso_U_13
_atom_site_aniso_U_12
Ru1 0.03122(19) 0.03574(19) 0.0395(2) -0.00420(13) 0.00405(13) 0.00041(13)
P1 0.0414(7) 0.0718(9) 0.0448(7) 0.0048(6) -0.0044(5) 0.0042(6)
P2 0.0562(8) 0.0439(7) 0.0501(7) -0.0030(5) 0.0089(6) -0.0142(6)
P3 0.0450(7) 0.0593(8) 0.0444(7) 0.0047(6) -0.0071(5) -0.0042(6)
P4 0.0434(7) 0.0413(6) 0.0643(8) -0.0060(6) 0.0039(6) -0.0095(5)
C1 0.037(2) 0.041(2) 0.041(2) -0.0045(18) 0.0018(18) -0.0034(18)
C2 0.043(3) 0.048(3) 0.053(3) -0.011(2) 0.001(2) -0.002(2)
C3 0.049(3) 0.063(3) 0.067(3) -0.025(3) 0.008(3) 0.007(2)
C4 0.102(7) 0.206(11) 0.171(10) -0.147(9) -0.020(6) 0.032(7)
C5 0.312(19) 0.145(10) 0.170(11) 0.059(8) 0.111(12) 0.166(12)
C6 0.067(5) 0.177(10) 0.199(11) -0.085(9) 0.052(6) -0.019(6)
C7 0.037(2) 0.038(2) 0.043(2) -0.0015(18) -0.0014(18) -0.0026(18)
C8 0.039(2) 0.046(2) 0.051(3) -0.010(2) 0.006(2) -0.002(2)
C9 0.037(2) 0.045(2) 0.048(3) -0.012(2) 0.0070(19) -0.0034(19)
C10 0.093(5) 0.086(5) 0.061(4) -0.004(3) 0.004(3) 0.044(4)
C11 0.093(5) 0.082(4) 0.053(3) -0.011(3) 0.005(3) 0.030(4)
C12 0.043(2) 0.052(3) 0.042(2) -0.007(2) 0.004(2) -0.003(2)
C13 0.052(3) 0.061(3) 0.049(3) -0.004(2) 0.006(2) 0.004(2)
C14 0.063(3) 0.074(4) 0.049(3) -0.006(3) 0.016(3) 0.020(3)
C15 0.049(4) 0.153(8) 0.153(8) -0.107(7) 0.022(4) -0.025(4)
C16 0.048(4) 0.146(7) 0.175(8) -0.123(7) 0.028(4) -0.026(4)
C17 0.115(6) 0.053(3) 0.086(5) 0.005(3) 0.050(4) 0.019(3)
C18 0.107(5) 0.055(3) 0.087(5) 0.005(3) 0.054(4) 0.011(3)
C19 0.049(3) 0.093(5) 0.083(4) 0.001(4) -0.021(3) 0.001(3)
C20 0.110(7) 0.176(10) 0.208(12) 0.148(9) -0.081(8) -0.074(7)
C21 0.200(11) 0.078(5) 0.087(5) 0.027(4) -0.040(6) -0.056(6)
C22 0.091(5) 0.085(5) 0.163(8) -0.033(5) 0.075(6) -0.043(4)
C23 0.074(4) 0.063(4) 0.092(5) -0.027(3) 0.014(3) -0.025(3)
C24 0.174(10) 0.303(16) 0.052(4) -0.064(7) -0.039(5) 0.142(11)
C25 0.132(7) 0.147(8) 0.051(4) -0.024(4) -0.016(4) 0.022(6)
C26 0.304(17) 0.192(12) 0.193(12) 0.151(10) -0.174(13) -0.169(13)
C28 0.128(7) 0.073(5) 0.139(8) 0.057(5) -0.044(6) -0.040(5)
C29 0.084(5) 0.079(5) 0.138(7) -0.059(5) 0.024(5) -0.035(4)
C30 0.059(4) 0.072(4) 0.119(6) -0.009(4) 0.032(4) -0.023(3)
C31 0.067(5) 0.246(12) 0.082(5) -0.020(6) -0.027(4) 0.062(6)

loop_
_atom_type_symbol
_atom_type_description
_atom_type_scat_dispersion_real
_atom_type_scat_dispersion_imag
_atom_type_scat_source
C C 0.0033 0.0016 'International Tables Vol C Tables 4.2.6.8 and 6.1.1.4'
H H 0.0000 0.0000 'International Tables Vol C Tables 4.2.6.8 and 6.1.1.4'
P P 0.1023 0.0942 'International Tables Vol C Tables 4.2.6.8 and 6.1.1.4'
Ru Ru -1.2594 0.8363 'International Tables Vol C Tables 4.2.6.8 and 6.1.1.4'

loop_
_geom_angle_atom_site_label_1
_geom_angle_atom_site_label_2
_geom_angle_atom_site_label_3
_geom_angle
P1 Ru1 P2 84.44(6)
P1 Ru1 P3 179.36(5)
P1 Ru1 P4 95.80(6)
P3 Ru1 P2 95.24(5)
P3 Ru1 P4 84.52(5)
P4 Ru1 P2 179.75(6)
C1 Ru1 P1 87.66(13)
C1 Ru1 P2 88.51(13)
C1 Ru1 P3 91.78(13)
C1 Ru1 P4 91.49(13)
C7 Ru1 P1 90.42(13)
C7 Ru1 P2 90.83(13)
C7 Ru1 P3 90.13(13)
C7 Ru1 P4 89.18(13)
C7 Ru1 C1 178.02(18)
C19 P1 Ru1 121.6(2)
C19 P1 C20 100.7(4)
C20 P1 Ru1 105.4(3)
C24 P1 Ru1 120.5(3)
C24 P1 C19 100.8(4)
C24 P1 C20 105.2(7)
C21 P2 Ru1 109.0(3)
C22 P2 Ru1 119.7(2)
C22 P2 C21 101.0(5)
C23 P2 Ru1 120.6(2)
C23 P2 C21 101.9(4)
C23 P2 C22 101.7(3)
C25 P3 Ru1 121.6(3)
C26 P3 Ru1 107.5(3)
C26 P3 C25 100.1(6)
C26 P3 C31 103.6(6)
C31 P3 Ru1 120.3(3)
C31 P3 C25 100.7(4)
C28 P4 Ru1 108.2(3)
C29 P4 Ru1 119.6(3)
C29 P4 C28 103.0(4)
C30 P4 Ru1 120.1(2)
C30 P4 C28 102.4(4)
C30 P4 C29 101.2(3)
C2 C1 Ru1 176.6(4)
C1 C2 C3 178.4(6)
C2 C3 C6 109.9(5)
C4 C3 C2 111.7(5)
C4 C3 C6 104.6(7)
C5 C3 C2 110.7(6)
C5 C3 C4 113.3(9)
C5 C3 C6 106.3(9)
C3 C4 H4A 109.5
C3 C4 H4B 109.5
C3 C4 H4C 109.5
H4A C4 H4B 109.5
H4A C4 H4C 109.5
H4B C4 H4C 109.5
C3 C5 H5A 109.5
C3 C5 H5B 109.5
C3 C5 H5C 109.5
H5A C5 H5B 109.5
H5A C5 H5C 109.5
H5B C5 H5C 109.5
C3 C6 H6A 109.5
C3 C6 H6B 109.5
C3 C6 H6C 109.5
H6A C6 H6B 109.5
H6A C6 H6C 109.5
H6B C6 H6C 109.5
C8 C7 Ru1 178.8(4)
C7 C8 C9 177.5(5)
C8 C9 C10 112.1(4)
C8 C9 C16 112.1(4)
C8 C9 C18 110.3(4)
C16 C9 C10 106.3(6)
C16 C9 C18 109.1(6)
C18 C9 C10 106.8(5)
C9 C10 H10A 109.3
C9 C10 H10B 109.3
H10A C10 H10B 108.0
C11 C10 C9 111.4(5)
C11 C10 H10A 109.3
C11 C10 H10B 109.3
C10 C11 H11A 109.5
C10 C11 H11B 109.5
H11A C11 H11B 108.1
C12 C11 C10 110.5(5)
C12 C11 H11A 109.5
C12 C11 H11B 109.5
C11 C12 C17 108.1(5)
C13 C12 C11 111.8(4)
C13 C12 C15 110.2(4)
C13 C12 C17 109.8(4)
C15 C12 C11 108.0(6)
C15 C12 C17 108.8(6)
C14 C13 C12 177.5(6)
C13 C14 H14 180.0
C12 C15 H15A 109.6
C12 C15 H15B 109.6
C12 C15 C16 110.2(5)
H15A C15 H15B 108.1
C16 C15 H15A 109.6
C16 C15 H15B 109.6
C9 C16 C15 111.7(5)
C9 C16 H16A 109.3
C9 C16 H16B 109.3
C15 C16 H16A 109.3
C15 C16 H16B 109.3
H16A C16 H16B 107.9
C12 C17 H17A 109.6
C12 C17 H17B 109.6
C12 C17 C18 110.2(5)
H17A C17 H17B 108.1
C18 C17 H17A 109.6
C18 C17 H17B 109.6
C9 C18 C17 112.0(5)
C9 C18 H18A 109.2
C9 C18 H18B 109.2
C17 C18 H18A 109.2
C17 C18 H18B 109.2
H18A C18 H18B 107.9
P1 C19 H19A 109.5
P1 C19 H19B 109.5
P1 C19 H19C 109.5
H19A C19 H19B 109.5
H19A C19 H19C 109.5
H19B C19 H19C 109.5
P1 C20 H20A 107.7
P1 C20 H20B 107.7
H20A C20 H20B 107.1
C21 C20 P1 118.3(6)
C21 C20 H20A 107.7
C21 C20 H20B 107.7
P2 C21 H21A 108.3
P2 C21 H21B 108.3
C20 C21 P2 115.7(6)
C20 C21 H21A 108.3
C20 C21 H21B 108.3
H21A C21 H21B 107.4
P2 C22 H22A 109.5
P2 C22 H22B 109.5
P2 C22 H22C 109.5
H22A C22 H22B 109.5
H22A C22 H22C 109.5
H22B C22 H22C 109.5
P2 C23 H23A 109.5
P2 C23 H23B 109.5
P2 C23 H23C 109.5
H23A C23 H23B 109.5
H23A C23 H23C 109.5
H23B C23 H23C 109.5
P1 C24 H24A 109.5
P1 C24 H24B 109.5
P1 C24 H24C 109.5
H24A C24 H24B 109.5
H24A C24 H24C 109.5
H24B C24 H24C 109.5
P3 C25 H25A 109.5
P3 C25 H25B 109.5
P3 C25 H25C 109.5
H25A C25 H25B 109.5
H25A C25 H25C 109.5
H25B C25 H25C 109.5
P3 C26 H26A 107.3
P3 C26 H26B 107.3
H26A C26 H26B 106.9
C28 C26 P3 120.0(7)
C28 C26 H26A 107.3
C28 C26 H26B 107.3
P4 C28 H28A 108.6
P4 C28 H28B 108.6
C26 C28 P4 114.8(6)
C26 C28 H28A 108.6
C26 C28 H28B 108.6
H28A C28 H28B 107.5
P4 C29 H29A 109.5
P4 C29 H29B 109.5
P4 C29 H29C 109.5
H29A C29 H29B 109.5
H29A C29 H29C 109.5
H29B C29 H29C 109.5
P4 C30 H30A 109.5
P4 C30 H30B 109.5
P4 C30 H30C 109.5
H30A C30 H30B 109.5
H30A C30 H30C 109.5
H30B C30 H30C 109.5
P3 C31 H31A 109.5
P3 C31 H31B 109.5
P3 C31 H31C 109.5
H31A C31 H31B 109.5
H31A C31 H31C 109.5
H31B C31 H31C 109.5

loop_
_geom_bond_atom_site_label_1
_geom_bond_atom_site_label_2
_geom_bond_distance
Ru1 P1 2.3001(14)
Ru1 P2 2.3060(14)
Ru1 P3 2.3001(14)
Ru1 P4 2.3008(14)
Ru1 C1 2.085(4)
Ru1 C7 2.067(4)
P1 C19 1.807(6)
P1 C20 1.864(9)
P1 C24 1.804(8)
P2 C21 1.826(8)
P2 C22 1.824(7)
P2 C23 1.814(6)
P3 C25 1.819(7)
P3 C26 1.788(9)
P3 C31 1.818(7)
P4 C28 1.835(7)
P4 C29 1.826(6)
P4 C30 1.822(6)
C1 C2 1.196(6)
C2 C3 1.480(6)
C3 C4 1.479(10)
C3 C5 1.451(11)
C3 C6 1.528(11)
C4 H4A 0.9600
C4 H4B 0.9600
C4 H4C 0.9600
C5 H5A 0.9600
C5 H5B 0.9600
C5 H5C 0.9600
C6 H6A 0.9600
C6 H6B 0.9600
C6 H6C 0.9600
C7 C8 1.206(6)
C8 C9 1.476(6)
C9 C10 1.535(8)
C9 C16 1.494(8)
C9 C18 1.499(8)
C10 H10A 0.9700
C10 H10B 0.9700
C10 C11 1.534(8)
C11 H11A 0.9700
C11 H11B 0.9700
C11 C12 1.507(8)
C12 C13 1.474(6)
C12 C15 1.503(8)
C12 C17 1.513(8)
C13 C14 1.175(7)
C14 H14 0.9300
C15 H15A 0.9700
C15 H15B 0.9700
C15 C16 1.551(8)
C16 H16A 0.9700
C16 H16B 0.9700
C17 H17A 0.9700
C17 H17B 0.9700
C17 C18 1.538(7)
C18 H18A 0.9700
C18 H18B 0.9700
C19 H19A 0.9600
C19 H19B 0.9600
C19 H19C 0.9600
C20 H20A 0.9700
C20 H20B 0.9700
C20 C21 1.311(11)
C21 H21A 0.9700
C21 H21B 0.9700
C22 H22A 0.9600
C22 H22B 0.9600
C22 H22C 0.9600
C23 H23A 0.9600
C23 H23B 0.9600
C23 H23C 0.9600
C24 H24A 0.9600
C24 H24B 0.9600
C24 H24C 0.9600
C25 H25A 0.9600
C25 H25B 0.9600
C25 H25C 0.9600
C26 H26A 0.9700
C26 H26B 0.9700
C26 C28 1.339(12)
C28 H28A 0.9700
C28 H28B 0.9700
C29 H29A 0.9600
C29 H29B 0.9600
C29 H29C 0.9600
C30 H30A 0.9600
C30 H30B 0.9600
C30 H30C 0.9600
C31 H31A 0.9600
C31 H31B 0.9600
C31 H31C 0.9600

loop_
_geom_torsion_atom_site_label_1
_geom_torsion_atom_site_label_2
_geom_torsion_atom_site_label_3
_geom_torsion_atom_site_label_4
_geom_torsion
Ru1 P1 C20 C21 -30.0(12)
Ru1 P2 C21 C20 -13.2(11)
Ru1 P3 C26 C28 -19.5(15)
Ru1 P4 C28 C26 -20.4(12)
P1 C20 C21 P2 28.5(15)
P3 C26 C28 P4 26.4(17)
C8 C9 C10 C11 177.7(6)
C8 C9 C16 C15 -179.5(7)
C8 C9 C18 C17 179.0(6)
C9 C10 C11 C12 1.9(9)
C10 C9 C16 C15 57.7(9)
C10 C9 C18 C17 -59.0(8)
C10 C11 C12 C13 179.3(6)
C10 C11 C12 C15 57.8(8)
C10 C11 C12 C17 -59.8(7)
C11 C12 C15 C16 -59.6(9)
C11 C12 C17 C18 57.8(8)
C12 C15 C16 C9 0.6(12)
C12 C17 C18 C9 2.3(9)
C13 C12 C15 C16 178.0(7)
C13 C12 C17 C18 -180.0(6)
C15 C12 C17 C18 -59.3(8)
C16 C9 C10 C11 -59.6(8)
C16 C9 C18 C17 55.5(8)
C17 C12 C15 C16 57.6(9)
C18 C9 C10 C11 56.8(8)
C18 C9 C16 C15 -57.1(10)
C19 P1 C20 C21 -157.3(11)
C22 P2 C21 C20 -140.2(11)
C23 P2 C21 C20 115.2(10)
C24 P1 C20 C21 98.3(12)
C25 P3 C26 C28 -147.5(13)
C29 P4 C28 C26 -147.9(11)
C30 P4 C28 C26 107.4(11)
C31 P3 C26 C28 108.9(13)
